data_2007215
loop_
_publ_author_name
' Drouin, Marc'
' Dodier, Marco'
' Ruest, Luc'

_publ_section_title
;
 3D/2D Hydrogen-Bond Network Preferences for Five New Ryanoid
 Derivatives
;
_journal_issue 5
_journal_name_full 'Acta Crystallographica Section C'
_journal_page_first 687
_journal_page_last 693
_journal_paper_doi 10.1107/S0108270197016843
_journal_volume 54
_journal_year 1998
_chemical_formula_moiety '2C20 H32 O7, 5.15H2 O'
_chemical_formula_sum 'C40 H74.3 O19.15'
_chemical_formula_weight 861.50
_chemical_melting_point 414.1(10)
_chemical_name_common cinnzeylanol
_chemical_name_systematic ?
_space_group_IT_number 19
_symmetry_cell_setting orthorhombic
_symmetry_space_group_name_Hall 'P 2ac 2ab'
_symmetry_space_group_name_H-M 'P 21 21 21'
_cell_angle_alpha 90.0
_cell_angle_beta 90.0
_cell_angle_gamma 90.0
_cell_formula_units_Z 4
_cell_length_a 10.321(3)
_cell_length_b 13.917(5)
_cell_length_c 29.196(4)
_cell_measurement_reflns_used 24
_cell_measurement_temperature 293
_cell_measurement_theta_max 20
_cell_measurement_theta_min 15
_cell_volume 4194(2)
_computing_cell_refinement 'NRCCAD TRUANG'
_computing_data_collection
;
NRCCAD DATCOL (NRCCAD: Le Page, White & Gabe, 1986)
;
_computing_data_reduction
;
NRCVAX DATRD2  (NRCVAX: Gabe, Le Page, Charland, Lee & White, 1989)
;
_computing_molecular_graphics 'NRCVAX PLUTO, Xtal_GX ORTEP'
_computing_publication_material 'SHELXL-93 ACTA'
_computing_structure_refinement 'SHELXL-93 (Sheldrick, 1993)'
_computing_structure_solution 'NRCVAX SOLVER'
_diffrn_ambient_temperature 293
_diffrn_measurement_device 'Nonius CAD-4    '
_diffrn_measurement_method '\q/2\q scan '
_diffrn_radiation_monochromator graphite
_diffrn_radiation_source 'xray tube'
_diffrn_radiation_type 'Molybdenum K\a'
_diffrn_radiation_wavelength .71073
_diffrn_reflns_av_R_equivalents .012
_diffrn_reflns_limit_h_max 11
_diffrn_reflns_limit_h_min 0
_diffrn_reflns_limit_k_max 16
_diffrn_reflns_limit_k_min 0
_diffrn_reflns_limit_l_max 34
_diffrn_reflns_limit_l_min 0
_diffrn_reflns_number 6905
_diffrn_reflns_reduction_process
;
Equivalent reflections grouped and averaged (Le Page & Gabe, 1979)
;
_diffrn_reflns_theta_max 24.89
_diffrn_reflns_theta_min 1.00
_diffrn_standards_decay_% <1
_diffrn_standards_interval_time 60
_diffrn_standards_number 2
_exptl_absorpt_coefficient_mu .10
_exptl_absorpt_correction_type none
_exptl_crystal_colour colorless
_exptl_crystal_density_diffrn 1.364
_exptl_crystal_density_meas ?
_exptl_crystal_description 'block shape'
_exptl_crystal_F_000 1869.8
_exptl_crystal_size_max .30
_exptl_crystal_size_mid .30
_exptl_crystal_size_min .30
_refine_diff_density_max .374
_refine_diff_density_min -.297
_refine_ls_abs_structure_details 'Flack (1983) parameter = 1(1)'
_refine_ls_extinction_method none
_refine_ls_goodness_of_fit_all 1.038
_refine_ls_goodness_of_fit_obs 1.143
_refine_ls_hydrogen_treatment constr
_refine_ls_matrix_type full
_refine_ls_number_parameters 560
_refine_ls_number_reflns 6176
_refine_ls_number_restraints 0
_refine_ls_restrained_S_all 1.038
_refine_ls_restrained_S_obs 1.143
_refine_ls_R_factor_all 0.0855
_refine_ls_R_factor_obs .0617
_refine_ls_shift/esd_max 0.021
_refine_ls_shift/esd_mean 0.002
_refine_ls_structure_factor_coef Fsqd
_refine_ls_weighting_details 'w = 1/[\s^2^(Fo^2^)+(0.0796P)^2^+1.0322P] where P=(Fo^2^+2Fc^2^)/3'
_refine_ls_weighting_scheme calc
_refine_ls_wR_factor_all 0.1519
_refine_ls_wR_factor_obs .1400
_reflns_number_observed 4475
_reflns_number_total 6176
_reflns_observed_criterion 'Inet > 2.0\s(Inet)'
_cod_data_source_file bs1023.cif
_cod_data_source_block 2
_cod_depositor_comments
;
The following automatic conversions were performed:
'_symmetry_cell_setting' value 'Orthorhombic' changed to 'orthorhombic'
according to '/home/saulius/struct/CIF-dictionaries/cif_core.dic'
dictionary named 'cif_core.dic' version 2.4.1 from 2010-06-29.

Automatic conversion script
Id: cif_fix_enum 1527 2010-12-29 10:47:43Z saulius 

The following automatic conversions were performed:

'_chemical_melting_point' value '140-142\%C' was changed to
'414.1(10)' - it was converted from degrees Celsius(C) to Kelvins(K),
the average value was taken and precision was estimated.

Automatic conversion script
Id: cif_fix_values 1646 2011-03-28 12:23:43Z adriana 

The following automatic conversions were performed:

'_chemical_melting_point' value '140-142\%C' was changed to
'414.1(10)' - it was converted from degrees Celsius(C) to Kelvins(K),
the average value was taken and precision was
estimated.

'_symmetry_cell_setting' value 'Orthorhombic' changed to
'orthorhombic' according to
/home/saulius/struct/CIF-dictionaries/cif_core.dic dictionary named
'cif_core.dic' version 2.4.1 from 2010-06-29.

Automatic conversion script
Id: cif_fix_values 1715 2011-07-08 13:25:40Z adriana 

The following automatic conversions were performed:

'_exptl_crystal_density_meas' value 'not measured' was changed to '?'
- the value is perceived as not measured.

Automatic conversion script
Id: cif_fix_values 3008 2015-01-20 13:52:24Z robertas 

The following automatic conversions were performed:

'_refine_ls_weighting_scheme' value 'calc w =
1/[\s^2^(Fo^2^)+(0.0796P)^2^+1.0322P] where P=(Fo^2^+2Fc^2^)/3' was
changed to 'calc'. New tag '_refine_ls_weighting_details' was
created. The value of the new tag was set to 'w =
1/[\s^2^(Fo^2^)+(0.0796P)^2^+1.0322P] where P=(Fo^2^+2Fc^2^)/3'.

Automatic conversion script
Id: cif_fix_values 3143 2015-03-26 13:38:13Z robertas 
;
_cod_original_formula_sum 'C40 H74.30 O19.15'
_cod_database_code 2007215
_cod_database_fobs_code 2007215

loop_
_symmetry_equiv_pos_as_xyz
x,y,z
1/2+x,1/2-y,-z
-x,1/2+y,1/2-z
1/2-x,-y,1/2+z

loop_
_atom_site_aniso_label
_atom_site_aniso_U_11
_atom_site_aniso_U_22
_atom_site_aniso_U_33
_atom_site_aniso_U_12
_atom_site_aniso_U_13
_atom_site_aniso_U_23
C1 .023(3) .016(2) .017(2) -.002(2) -.001(2) .002(2)
C2 .027(3) .022(2) .016(2) -.002(2) -.005(2) .002(2)
C3 .035(3) .037(3) .024(2) .012(3) -.009(2) .002(2)
C4 .047(4) .044(3) .017(2) .026(3) -.001(2) -.005(2)
C5 .029(3) .060(3) .022(2) .009(3) .001(2) .017(2)
C6 .031(3) .057(3) .019(2) .020(3) .008(2) .003(2)
C7 .023(3) .081(4) .036(3) .004(3) .006(2) .026(3)
C8 .022(3) .068(4) .029(2) .014(3) .004(2) .000(3)
C9 .031(3) .032(2) .019(2) .010(2) -.005(2) -.005(2)
C10 .037(3) .023(2) .019(2) .009(2) -.004(2) -.005(2)
C11 .032(3) .020(2) .016(2) .008(2) -.002(2) -.005(2)
C12 .037(3) .016(2) .023(2) .007(2) -.011(2) -.005(2)
C13 .025(3) .028(2) .033(2) .005(2) -.007(2) .000(2)
C14 .021(3) .036(2) .034(2) .000(2) -.009(2) .012(2)
C15 .017(3) .017(2) .023(2) .001(2) .000(2) .000(2)
O16 .020(2) .0167(13) .0161(13) -.0001(13) -.0023(13) -.0015(11)
C17 .020(3) .040(3) .031(2) -.006(2) .000(2) .014(2)
C18 .042(4) .066(4) .035(3) .026(3) -.003(3) -.007(3)
C19 .057(4) .053(3) .040(3) .025(3) -.012(3) .008(3)
C20 .042(4) .142(7) .042(3) .022(4) .012(3) .051(4)
C21 .042(4) .040(3) .044(3) .013(3) -.014(3) .003(2)
O22 .048(3) .049(2) .042(2) -.022(2) -.023(2) .004(2)
O24 .048(3) .092(3) .025(2) .039(3) -.005(2) -.016(2)
O25 .071(3) .086(3) .028(2) .041(3) -.018(2) -.027(2)
O26 .041(2) .0135(13) .031(2) -.007(2) -.012(2) -.0005(13)
O27 .059(3) .019(3) .040(3) -.003(3) -.034(3) -.0009(2)
O28 .027(2) .0158(14) .034(2) .0017(15) -.003(2) -.0108(13)
C1' .023(3) .017(2) .027(2) -.002(2) .000(2) -.002(2)
C2' .022(3) .024(2) .030(2) .000(2) .006(2) .001(2)
C3' .038(3) .027(2) .024(2) .003(2) .003(2) .007(2)
C4' .028(3) .022(2) .020(2) .004(2) .003(2) .005(2)
C5' .027(3) .032(2) .020(2) .002(2) -.010(2) .001(2)
C6' .025(3) .032(2) .020(2) .004(2) -.001(2) .010(2)
C7' .023(3) .053(3) .032(2) -.006(3) -.004(2) .004(2)
C8' .027(3) .063(3) .039(3) .005(3) .010(2) .007(3)
C9' .032(3) .041(3) .024(2) .014(3) .006(2) .004(2)
C10' .028(3) .022(2) .019(2) .003(2) .000(2) .003(2)
C11' .023(3) .021(2) .023(2) -.002(2) -.001(2) .007(2)
C12' .020(3) .012(2) .027(2) -.004(2) -.002(2) .001(2)
C13' .035(3) .031(2) .041(3) .010(2) .003(3) -.003(2)
C14' .025(3) .026(2) .020(2) -.007(2) .001(2) -.004(2)
C15' .026(3) .017(2) .020(2) -.003(2) .001(2) .000(2)
O16' .023(2) .0176(13) .0192(13) .0023(14) -.0025(13) .0015(12)
C17' .028(3) .024(2) .034(2) -.008(2) -.007(2) -.006(2)
C18' .035(4) .054(3) .052(3) .022(3) -.001(3) .000(3)
C19' .052(4) .041(3) .055(3) .014(3) .010(3) .001(3)
C20' .050(4) .050(3) .022(2) .001(3) -.011(3) -.003(2)
C21' .040(4) .056(3) .044(3) .010(3) .010(3) .004(3)
O22' .038(2) .039(2) .061(2) -.019(2) .011(2) .000(2)
O24' .035(2) .046(2) .027(2) .018(2) -.002(2) .0082(15)
O25' .044(2) .036(2) .030(2) .018(2) .010(2) .0168(15)
O26' .040(2) .0222(15) .025(2) -.004(2) .000(2) -.0006(13)
O27' .044(2) .020(2) .042(2) -.009(2) .021(2) .0001(14)
O28' .036(2) .0181(13) .0225(14) .002(2) -.007(2) .0012(12)

loop_
_atom_site_label
_atom_site_fract_x
_atom_site_fract_y
_atom_site_fract_z
_atom_site_U_iso_or_equiv
_atom_site_thermal_displace_type
_atom_site_calc_flag
_atom_site_refinement_flags
_atom_site_occupancy
_atom_site_disorder_group
_atom_site_type_symbol
C1 .8351(4) .9614(3) .14967(13) .0186(10) Uani d . 1 . C
C2 .7474(5) .9943(3) .10822(13) .0219(10) Uani d . 1 . C
C3 .8383(5) .9870(3) .06646(14) .0318(12) Uani d . 1 . C
H3A .7962 .9521 .0419 .038 Uiso calc . 1 . H
H3B .8601 1.0507 .0554 .038 Uiso calc . 1 . H
C4 .9601(5) .9344(4) .08173(14) .0358(13) Uani d . 1 . C
C5 1.0751(5) 1.0008(4) .09502(14) .0372(13) Uani d . 1 . C
C6 1.1570(5) .9320(4) .12514(14) .0356(13) Uani d . 1 . C
C7 1.2763(5) .9688(4) .1501(2) .0467(15) Uani d . 1 . C
H7A 1.2532 1.0231 .1693 .056 Uiso calc . 1 . H
H7B 1.3407 .9900 .1281 .056 Uiso calc . 1 . H
C8 1.3320(5) .8878(4) .1797(2) .0399(13) Uani d . 1 . C
H8A 1.4030 .9131 .1978 .048 Uiso calc . 1 . H
H8B 1.3669 .8384 .1597 .048 Uiso calc . 1 . H
C9 1.2321(5) .8421(3) .21189(13) .0274(11) Uani d . 1 . C
H9 1.2092 .8910 .2346 .033 Uiso calc . 1 . H
C10 1.1055(5) .8125(3) .18775(14) .0265(11) Uani d . 1 . C
H10 1.1225 .7571 .1679 .032 Uiso calc . 1 . H
C11 1.0550(5) .8947(3) .15889(13) .0226(10) Uani d . 1 . C
C12 .9279(5) .8854(3) .12874(14) .0251(11) Uani d . 1 . C
C13 .6830(5) 1.0930(3) .1119(2) .0287(11) Uani d . 1 . C
H13 .7521 1.1412 .1133 .034 Uiso calc . 1 . H
C14 1.0173(5) 1.0772(3) .12591(15) .0303(11) Uani d . 1 . C
H14A 1.0865 1.1159 .1387 .036 Uiso calc . 1 . H
H14B .9622 1.1190 .1078 .036 Uiso calc . 1 . H
C15 .9385(4) 1.0343(3) .16462(13) .0189(10) Uani d . 1 . C
O16 1.0277(3) .9735(2) .18964(8) .0177(6) Uani d . 1 . O
C17 .7595(5) .9215(3) .19088(15) .0303(11) Uani d . 1 . C
H17A .6958 .8764 .1804 .045 Uiso calc . 1 . H
H17B .7173 .9734 .2066 .045 Uiso calc . 1 . H
H17C .8184 .8899 .2114 .045 Uiso calc . 1 . H
C18 .5981(6) 1.1058(4) .1546(2) .048(2) Uani d . 1 . C
H18A .5610 1.1691 .1545 .071 Uiso calc . 1 . H
H18B .6501 1.0976 .1816 .071 Uiso calc . 1 . H
H18C .5300 1.0588 .1544 .071 Uiso calc . 1 . H
C19 .6015(6) 1.1144(4) .0691(2) .050(2) Uani d . 1 . C
H19A .5620 1.1765 .0721 .075 Uiso calc . 1 . H
H19B .5354 1.0664 .0659 .075 Uiso calc . 1 . H
H19C .6563 1.1137 .0425 .075 Uiso calc . 1 . H
C20 1.1472(6) 1.0443(6) .0545(2) .075(2) Uani d . 1 . C
H20A 1.1822 .9938 .0358 .113 Uiso calc . 1 . H
H20B 1.2164 1.0842 .0655 .113 Uiso calc . 1 . H
H20C 1.0884 1.0824 .0366 .113 Uiso calc . 1 . H
C21 1.2914(6) .7586(4) .2379(2) .0420(14) Uani d . 1 . C
H21A 1.2274 .7309 .2578 .063 Uiso calc . 1 . H
H21B 1.3633 .7811 .2558 .063 Uiso calc . 1 . H
H21C 1.3209 .7109 .2166 .063 Uiso calc . 1 . H
O22 .6476(4) .9225(3) .10399(11) .0464(10) Uani d . 1 . O
H22 .607(4) .931(3) .0801(10) .070 Uiso calc R 1 . H
O24 1.2013(4) .8525(3) .09720(11) .0552(12) Uani d . 1 . O
H24 1.1385(4) .823(3) .087(2) .083 Uiso calc R 1 . H
O25 .9965(5) .8694(3) .04531(11) .0616(13) Uani d . 1 . O
H25 .966(6) .8160(15) .0505(14) .092 Uiso calc R 1 . H
O26 1.0126(3) .7860(2) .22193(10) .0286(8) Uani d . 1 . O
H26 .989(4) .7305(12) .2176(10) .043 Uiso calc R 1 . H
O27 .8815(4) .7912(2) .12572(11) .0476(11) Uani d . 1 . O
H27 .862(6) .7792(16) .0991(4) .071 Uiso calc R 1 . H
O28 .8907(3) 1.1023(2) .19457(10) .0259(7) Uani d . 1 . O
H28 .929(3) 1.1533(10) .1907(12) .039 Uiso calc R 1 . H
C1' 1.0697(5) .4482(3) .14850(14) .0224(10) Uani d . 1 . C
C2' 1.1568(5) .4223(3) .10663(14) .0252(10) Uani d . 1 . C
C3' 1.0713(5) .4404(3) .06480(14) .0297(12) Uani d . 1 . C
H3'1 1.1169 .4799 .0427 .036 Uiso calc . 1 . H
H3'2 1.0488 .3800 .0503 .036 Uiso calc . 1 . H
C4' .9498(5) .4914(3) .08117(14) .0234(11) Uani d . 1 . C
C5' .8323(5) .4230(3) .09105(13) .0264(11) Uani d . 1 . C
C6' .7487(5) .4861(3) .12348(13) .0254(10) Uani d . 1 . C
C7' .6285(5) .4475(4) .1458(2) .0362(13) Uani d . 1 . C
H7'1 .6487 .3891 .1624 .043 Uiso calc . 1 . H
H7'2 .5645 .4322 .1226 .043 Uiso calc . 1 . H
C8' .5743(5) .5229(4) .1786(2) .0433(14) Uani d . 1 . C
H8'1 .5418 .5767 .1608 .052 Uiso calc . 1 . H
H8'2 .5016 .4953 .1950 .052 Uiso calc . 1 . H
C9' .6722(5) .5603(3) .21314(14) .0322(12) Uani d . 1 . C
H9' .6908 .5076 .2345 .039 Uiso calc . 1 . H
C10' .8018(5) .5909(3) .19159(13) .0232(10) Uani d . 1 . C
H10' .7863 .6494 .1737 .028 Uiso calc . 1 . H
C11' .8509(4) .5145(3) .15922(13) .0222(10) Uani d . 1 . C
C12' .9783(4) .5268(3) .13097(14) .0198(10) Uani d . 1 . C
C13' 1.2197(5) .3217(3) .1053(2) .0359(12) Uani d . 1 . C
H13' 1.1490 .2750 .1027 .043 Uiso calc . 1 . H
C14' .8860(5) .3380(3) .11897(13) .0236(10) Uani d . 1 . C
H14C .8147 .2980 .1292 .028 Uiso calc . 1 . H
H14D .9416 .2992 .0996 .028 Uiso calc . 1 . H
C15' .9628(5) .3730(3) .16043(13) .0210(10) Uani d . 1 . C
O16' .8753(3) .4298(2) .18674(9) .0199(7) Uani d . 1 . O
C17' 1.1445(5) .4759(3) .19184(15) .0286(11) Uani d . 1 . C
H17D 1.1995 .4235 .2009 .043 Uiso calc . 1 . H
H17E 1.0843 .4898 .2160 .043 Uiso calc . 1 . H
H17F 1.1964 .5317 .1858 .043 Uiso calc . 1 . H
C18' 1.2988(6) .2930(4) .1466(2) .0473(15) Uani d . 1 . C
H18D 1.2470 .2995 .1738 .071 Uiso calc . 1 . H
H18E 1.3735 .3339 .1489 .071 Uiso calc . 1 . H
H18F 1.3263 .2275 .1434 .071 Uiso calc . 1 . H
C19' 1.3034(6) .3110(4) .0620(2) .049(2) Uani d . 1 . C
H19D 1.2536 .3293 .0356 .074 Uiso calc . 1 . H
H19E 1.3307 .2454 .0589 .074 Uiso calc . 1 . H
H19F 1.3781 .3518 .0644 .074 Uiso calc . 1 . H
C20' .7628(6) .3888(4) .04809(15) .0409(14) Uani d . 1 . C
H20D .7307 .4433 .0314 .061 Uiso calc . 1 . H
H20E .6917 .3481 .0566 .061 Uiso calc . 1 . H
H20F .8221 .3535 .0292 .061 Uiso calc . 1 . H
C21' .6150(6) .6428(4) .2413(2) .0468(14) Uani d . 1 . C
H21D .6783 .6652 .2629 .070 Uiso calc . 1 . H
H21E .5397 .6206 .2574 .070 Uiso calc . 1 . H
H21F .5910 .6945 .2212 .070 Uiso calc . 1 . H
O22' 1.2614(4) .4916(2) .10613(14) .0462(10) Uani d . 1 . O
H22' 1.2313(4) .5461(3) .107(2) .069 Uiso calc R 1 . H
O24' .7160(3) .5757(2) .10031(10) .0358(9) Uani d . 1 . O
H24' .653(3) .5670(10) .0836(14) .054 Uiso calc R 1 . H
O25' .9211(4) .5652(2) .04933(10) .0367(9) Uani d . 1 . O
H25' .855(3) .593(2) .0574(10) .055 Uiso calc R 1 . H
O26' .8940(3) .6134(2) .22657(9) .0291(8) Uani d . 1 . O
H26' .908(3) .5653(9) .2420(11) .044 Uiso calc R 1 . H
O27' 1.0339(4) .6201(2) .13290(10) .0352(9) Uani d . 1 . O
H27' 1.094(3) .6236(13) .1146(14) .053 Uiso calc R 1 . H
O28' .9996(3) .2934(2) .18633(9) .0254(7) Uani d . 1 . O
H28' .994(5) .3064(12) .21365(9) .038 Uiso calc R 1 . H
O40 .4856(14) .531(2) .0466(5) .078(6) Uiso d P .42(4) . O
O41 .4254(5) .8997(3) .0472(2) .048(2) Uiso d P .725(11) . O
O42 .7386(10) .7581(6) .0419(4) .077(4) Uiso d P .54(2) . O
O43 .8201(10) .8211(6) .8993(4) .044(4) Uiso d P .383(14) . O
O44 .7865(10) .7467(7) .0121(4) .087(5) Uiso d P .56(2) . O
O45 .8641(14) .7554(10) .9536(4) .106(6) Uiso d P .438(15) . O
O46 .5725(10) .8529(7) 1.0179(3) .055(4) Uiso d P .387(11) . O
O47 .5799(14) .7396(10) .1039(4) .087(6) Uiso d P .381(14) . O
O48 .7772(15) .8239(9) .9280(5) .036(6) Uiso d P .253(14) . O
O49 .655(2) .8184(16) .9664(7) .126(12) Uiso d P .292(15) . O
O50 .5255(12) .6348(9) .0455(4) .062(5) Uiso d P .365(14) . O
O51 .4783(9) .5699(12) .0510(3) .028(5) Uiso d P .41(4) . O

loop_
_atom_type_symbol
_atom_type_scat_dispersion_real
_atom_type_scat_dispersion_imag
_atom_type_scat_source
C .002 .002 'International Tables Vol. IV Table 2.2B'
H .000 .000 'International Tables Vol. IV Table 2.2B'
O .008 .006 'International Tables Vol. IV Table 2.2B'

loop_
_geom_angle_atom_site_label_1
_geom_angle_atom_site_label_2
_geom_angle_atom_site_label_3
_geom_angle
_geom_angle_publ_flag
C17 C1 C15 111.6(3) no
C17 C1 C12 112.0(3) no
C15 C1 C12 97.6(3) no
C17 C1 C2 114.5(4) no
C15 C1 C2 115.1(3) no
C12 C1 C2 104.4(3) no
O22 C2 C13 108.5(4) no
O22 C2 C3 108.8(3) no
C13 C2 C3 112.2(3) no
O22 C2 C1 105.9(3) no
C13 C2 C1 117.1(3) no
C3 C2 C1 103.8(3) no
C4 C3 C2 107.6(3) no
C4 C3 H3A 110.2(4) no
C2 C3 H3A 110.2(4) no
C4 C3 H3B 110.2(5) no
C2 C3 H3B 110.2(4) no
H3A C3 H3B 108.5(4) no
O25 C4 C3 107.5(4) no
O25 C4 C5 110.9(4) no
C3 C4 C5 114.7(4) no
O25 C4 C12 115.2(4) no
C3 C4 C12 106.9(4) no
C5 C4 C12 101.6(3) no
C14 C5 C20 112.1(5) no
C14 C5 C6 108.0(3) no
C20 C5 C6 114.8(4) no
C14 C5 C4 105.4(4) no
C20 C5 C4 114.6(4) no
C6 C5 C4 101.0(4) no
O24 C6 C7 105.8(4) no
O24 C6 C11 108.6(4) no
C7 C6 C11 111.3(3) no
O24 C6 C5 108.9(4) no
C7 C6 C5 120.4(5) no
C11 C6 C5 101.5(4) no
C6 C7 C8 109.0(5) no
C6 C7 H7A 109.9(5) no
C8 C7 H7A 109.9(4) no
C6 C7 H7B 109.9(4) no
C8 C7 H7B 109.9(5) no
H7A C7 H7B 108.3(6) no
C7 C8 C9 113.5(4) no
C7 C8 H8A 108.9(5) no
C9 C8 H8A 108.9(4) no
C7 C8 H8B 108.9(4) no
C9 C8 H8B 108.9(5) no
H8A C8 H8B 107.7(5) no
C21 C9 C8 110.7(4) no
C21 C9 C10 111.5(4) no
C8 C9 C10 113.6(3) no
C21 C9 H9 106.9(4) no
C8 C9 H9 106.9(4) no
C10 C9 H9 106.9(4) no
O26 C10 C11 110.6(4) no
O26 C10 C9 108.5(3) no
C11 C10 C9 110.2(4) no
O26 C10 H10 109.2(4) no
C11 C10 H10 109.2(3) no
C9 C10 H10 109.2(4) no
O16 C11 C10 107.2(3) no
O16 C11 C6 106.0(3) no
C10 C11 C6 112.2(4) no
O16 C11 C12 104.2(3) no
C10 C11 C12 122.2(4) no
C6 C11 C12 103.8(3) no
O27 C12 C1 116.9(4) no
O27 C12 C4 115.1(3) no
C1 C12 C4 100.3(3) no
O27 C12 C11 113.2(3) no
C1 C12 C11 103.7(3) no
C4 C12 C11 106.0(4) no
C2 C13 C19 110.8(4) no
C2 C13 C18 114.2(4) no
C19 C13 C18 109.0(4) no
C2 C13 H13 107.5(4) no
C19 C13 H13 107.5(4) no
C18 C13 H13 107.5(4) no
C15 C14 C5 112.3(4) no
C15 C14 H14A 109.2(4) no
C5 C14 H14A 109.2(4) no
C15 C14 H14B 109.2(4) no
C5 C14 H14B 109.2(4) no
H14A C14 H14B 107.9(4) no
O28 C15 O16 108.0(3) no
O28 C15 C14 113.2(3) no
O16 C15 C14 105.4(3) no
O28 C15 C1 112.6(3) no
O16 C15 C1 101.5(3) no
C14 C15 C1 114.9(3) no
C11 O16 C15 104.7(3) no
C1 C17 H17A 109.5(4) no
C1 C17 H17B 109.5(4) no
H17A C17 H17B 109.5(5) no
C1 C17 H17C 109.5(4) no
H17A C17 H17C 109.5(4) no
H17B C17 H17C 109.5(4) no
C13 C18 H18A 109.5(5) no
C13 C18 H18B 109.5(5) no
H18A C18 H18B 109.5(5) no
C13 C18 H18C 109.5(4) no
H18A C18 H18C 109.5(6) no
H18B C18 H18C 109.5(5) no
C13 C19 H19A 109.5(4) no
C13 C19 H19B 109.5(4) no
H19A C19 H19B 109.5(6) no
C13 C19 H19C 109.5(5) no
H19A C19 H19C 109.5(5) no
H19B C19 H19C 109.5(5) no
C5 C20 H20A 109.5(6) no
C5 C20 H20B 109.5(5) no
H20A C20 H20B 109.5(6) no
C5 C20 H20C 109.5(5) no
H20A C20 H20C 109.5(6) no
H20B C20 H20C 109.5(8) no
C9 C21 H21A 109.5(5) no
C9 C21 H21B 109.5(5) no
H21A C21 H21B 109.5(5) no
C9 C21 H21C 109.5(4) no
H21A C21 H21C 109.5(5) no
H21B C21 H21C 109.5(5) no
C2 O22 H22 109.5(2) no
C6 O24 H24 109.5(3) no
C4 O25 H25 109.5(3) no
C10 O26 H26 109.5(2) no
C12 O27 H27 109.5(2) no
C15 O28 H28 109.5(2) no
C12' C1' C17' 113.9(3) no
C12' C1' C15' 96.8(3) no
C17' C1' C15' 109.9(3) no
C12' C1' C2' 104.9(3) no
C17' C1' C2' 114.6(4) no
C15' C1' C2' 115.3(3) no
O22' C2' C3' 108.2(4) no
O22' C2' C13' 106.9(4) no
C3' C2' C13' 111.9(4) no
O22' C2' C1' 106.5(3) no
C3' C2' C1' 104.8(4) no
C13' C2' C1' 118.1(4) no
C4' C3' C2' 107.6(3) no
C4' C3' H3'1 110.2(4) no
C2' C3' H3'1 110.2(4) no
C4' C3' H3'2 110.2(5) no
C2' C3' H3'2 110.2(4) no
H3'1 C3' H3'2 108.5(4) no
O25' C4' C3' 107.8(3) no
O25' C4' C12' 114.9(3) no
C3' C4' C12' 106.5(4) no
O25' C4' C5' 113.5(4) no
C3' C4' C5' 114.4(3) no
C12' C4' C5' 99.6(3) no
C20' C5' C14' 111.5(4) no
C20' C5' C6' 114.7(4) no
C14' C5' C6' 108.1(3) no
C20' C5' C4' 113.8(4) no
C14' C5' C4' 106.6(4) no
C6' C5' C4' 101.5(3) no
O24' C6' C7' 108.4(4) no
O24' C6' C11' 104.7(3) no
C7' C6' C11' 111.5(3) no
O24' C6' C5' 109.2(3) no
C7' C6' C5' 121.4(4) no
C11' C6' C5' 100.3(4) no
C6' C7' C8' 109.2(4) no
C6' C7' H7'1 109.8(5) no
C8' C7' H7'1 109.8(4) no
C6' C7' H7'2 109.8(4) no
C8' C7' H7'2 109.8(5) no
H7'1 C7' H7'2 108.3(5) no
C9' C8' C7' 114.1(4) no
C9' C8' H8'1 108.7(5) no
C7' C8' H8'1 108.7(4) no
C9' C8' H8'2 108.7(4) no
C7' C8' H8'2 108.7(5) no
H8'1 C8' H8'2 107.6(5) no
C8' C9' C21' 110.9(4) no
C8' C9' C10' 113.6(3) no
C21' C9' C10' 110.3(4) no
C8' C9' H9' 107.2(4) no
C21' C9' H9' 107.2(4) no
C10' C9' H9' 107.2(4) no
O26' C10' C11' 112.2(4) no
O26' C10' C9' 110.3(3) no
C11' C10' C9' 110.7(4) no
O26' C10' H10' 107.8(4) no
C11' C10' H10' 107.8(3) no
C9' C10' H10' 107.8(4) no
O16' C11' C10' 106.5(3) no
O16' C11' C6' 106.6(3) no
C10' C11' C6' 112.1(4) no
O16' C11' C12' 103.6(3) no
C10' C11' C12' 122.4(3) no
C6' C11' C12' 104.4(3) no
O27' C12' C1' 113.0(4) no
O27' C12' C11' 114.8(3) no
C1' C12' C11' 105.3(3) no
O27' C12' C4' 113.6(3) no
C1' C12' C4' 101.6(3) no
C11' C12' C4' 107.3(4) no
C18' C13' C19' 109.1(4) no
C18' C13' C2' 116.6(4) no
C19' C13' C2' 110.1(4) no
C18' C13' H13' 106.8(4) no
C19' C13' H13' 106.8(4) no
C2' C13' H13' 106.9(4) no
C15' C14' C5' 111.2(3) no
C15' C14' H14C 109.4(3) no
C5' C14' H14C 109.4(4) no
C15' C14' H14D 109.4(4) no
C5' C14' H14D 109.4(4) no
H14C C14' H14D 108.0(4) no
O28' C15' O16' 108.7(3) no
O28' C15' C14' 108.6(3) no
O16' C15' C14' 106.0(4) no
O28' C15' C1' 117.5(4) no
O16' C15' C1' 101.3(3) no
C14' C15' C1' 113.9(3) no
C15' O16' C11' 105.2(3) no
C1' C17' H17D 109.5(4) no
C1' C17' H17E 109.5(4) no
H17D C17' H17E 109.5(4) no
C1' C17' H17F 109.5(4) no
H17D C17' H17F 109.5(5) no
H17E C17' H17F 109.5(4) no
C13' C18' H18D 109.5(5) no
C13' C18' H18E 109.5(5) no
H18D C18' H18E 109.5(5) no
C13' C18' H18F 109.5(5) no
H18D C18' H18F 109.5(5) no
H18E C18' H18F 109.5(5) no
C13' C19' H19D 109.5(5) no
C13' C19' H19E 109.5(5) no
H19D C19' H19E 109.5(5) no
C13' C19' H19F 109.5(5) no
H19D C19' H19F 109.5(5) no
H19E C19' H19F 109.5(6) no
C5' C20' H20D 109.5(4) no
C5' C20' H20E 109.5(4) no
H20D C20' H20E 109.5(5) no
C5' C20' H20F 109.5(5) no
H20D C20' H20F 109.5(4) no
H20E C20' H20F 109.5(5) no
C9' C21' H21D 109.5(5) no
C9' C21' H21E 109.5(5) no
H21D C21' H21E 109.5(5) no
C9' C21' H21F 109.5(4) no
H21D C21' H21F 109.5(6) no
H21E C21' H21F 109.5(6) no
C2' O22' H22' 109.5(2) no
C6' O24' H24' 109.5(2) no
C4' O25' H25' 109.5(2) no
C10' O26' H26' 109.5(2) no
C12' O27' H27' 109.5(2) no
C15' O28' H28' 109.5(2) no

loop_
_geom_bond_atom_site_label_1
_geom_bond_atom_site_label_2
_geom_bond_site_symmetry_2
_geom_bond_distance
_geom_bond_publ_flag
C1 C17 . 1.537(6) no
C1 C15 . 1.536(6) no
C1 C12 . 1.552(6) no
C1 C2 . 1.579(6) no
C2 O22 . 1.440(5) no
C2 C13 . 1.530(6) no
C2 C3 . 1.541(6) no
C3 C4 . 1.522(7) no
C3 H3A . .970(5) no
C3 H3B . .970(5) no
C4 O25 . 1.446(5) no
C4 C5 . 1.553(8) no
C4 C12 . 1.568(6) no
C5 C14 . 1.517(7) no
C5 C20 . 1.523(7) no
C5 C6 . 1.550(6) no
C6 O24 . 1.449(6) no
C6 C7 . 1.520(8) no
C6 C11 . 1.533(7) no
C7 C8 . 1.532(7) no
C7 H7A . .970(6) no
C7 H7B . .970(5) no
C8 C9 . 1.534(7) no
C8 H8A . .970(5) no
C8 H8B . .970(5) no
C9 C21 . 1.517(6) no
C9 C10 . 1.541(7) no
C9 H9 . .980(4) no
C10 O26 . 1.432(6) no
C10 C11 . 1.513(6) no
C10 H10 . .980(4) no
C11 O16 . 1.446(5) no
C11 C12 . 1.584(6) no
C12 O27 . 1.399(5) no
C13 C19 . 1.535(7) no
C13 C18 . 1.534(7) no
C13 H13 . .980(5) no
C14 C15 . 1.514(6) no
C14 H14A . .970(5) no
C14 H14B . .970(4) no
C15 O28 . 1.380(5) no
C15 O16 . 1.448(5) no
C17 H17A . .960(5) no
C17 H17B . .960(5) no
C17 H17C . .960(5) no
C18 H18A . .960(5) no
C18 H18B . .960(5) no
C18 H18C . .960(6) no
C19 H19A . .960(5) no
C19 H19B . .960(6) no
C19 H19C . .960(6) no
C20 H20A . .960(8) no
C20 H20B . .960(8) no
C20 H20C . .960(6) no
C21 H21A . .960(6) no
C21 H21B . .960(5) no
C21 H21C . .960(5) no
O22 H22 . .82 no
O24 H24 . .82 no
O25 H25 . .82 no
O26 H26 . .82 no
O27 H27 . .82 no
O28 H28 . .82 no
C1' C12' . 1.533(6) no
C1' C17' . 1.531(6) no
C1' C15' . 1.560(6) no
C1' C2' . 1.559(6) no
C2' O22' . 1.448(5) no
C2' C3' . 1.527(6) no
C2' C13' . 1.544(6) no
C3' C4' . 1.518(6) no
C3' H3'1 . .970(4) no
C3' H3'2 . .970(4) no
C4' O25' . 1.417(5) no
C4' C12' . 1.563(6) no
C4' C5' . 1.568(6) no
C5' C20' . 1.521(6) no
C5' C14' . 1.540(6) no
C5' C6' . 1.553(6) no
C6' O24' . 1.459(5) no
C6' C7' . 1.500(7) no
C6' C11' . 1.535(6) no
C7' C8' . 1.527(7) no
C7' H7'1 . .970(5) no
C7' H7'2 . .970(5) no
C8' C9' . 1.520(7) no
C8' H8'1 . .970(5) no
C8' H8'2 . .970(5) no
C9' C21' . 1.531(7) no
C9' C10' . 1.538(7) no
C9' H9' . .980(4) no
C10' O26' . 1.431(5) no
C10' C11' . 1.509(6) no
C10' H10' . .980(4) no
C11' O16' . 1.449(5) no
C11' C12' . 1.562(6) no
C12' O27' . 1.421(5) no
C13' C18' . 1.510(7) no
C13' C19' . 1.538(7) no
C13' H13' . .980(5) no
C14' C15' . 1.527(6) no
C14' H14C . .970(4) no
C14' H14D . .970(4) no
C15' O28' . 1.393(5) no
C15' O16' . 1.425(5) no
C17' H17D . .960(5) no
C17' H17E . .960(5) no
C17' H17F . .960(4) no
C18' H18D . .960(6) no
C18' H18E . .960(6) no
C18' H18F . .960(5) no
C19' H19D . .960(6) no
C19' H19E . .960(5) no
C19' H19F . .960(6) no
C20' H20D . .960(5) no
C20' H20E . .960(6) no
C20' H20F . .960(5) no
C21' H21D . .960(6) no
C21' H21E . .960(6) no
C21' H21F . .960(5) no
O22' H22' . .82 no
O24' H24' . .82 no
O25' H25' . .82 no
O26' H26' . .82 no
O27' H27' . .82 no
O28' H28' . .82 no

loop_
_geom_hbond_atom_site_label_D
_geom_hbond_atom_site_label_H
_geom_hbond_atom_site_label_A
_geom_hbond_site_symmetry_A
_geom_hbond_distance_DH
_geom_hbond_distance_HA
_geom_hbond_distance_DA
_geom_hbond_angle_DHA
_geom_hbond_publ_flag
O22 H22 O41 . 0.82 2.155(15) 2.848(6) 142(2) yes
O22 H22 O46 1_554 0.82 2.15(4) 2.802(10) 139(5) yes
O22' H22' O43 2_566 0.82 2.070(10) 2.680(9) 130.7(8) yes
O22' H22' O48 2_566 0.82 2.14(3) 2.758(13) 132(4) yes
O24 H24 O25 . 0.82 2.01(5) 2.611(6) 129(5) yes
O24' H24' O40 . 0.82 2.102(16) 2.917(16) 172(2) yes
O24' H24' O50 . 0.82 1.966(13) 2.665(12) 142.7(9) yes
O24' H24' O51 . 0.82 2.042(15) 2.847(10) 167(4) yes
O25 H25 O27 . 0.82 2.390(17) 2.846(6) 116.0(10) yes
O25 H25 O44 . 0.82 2.37(6) 2.925(10) 125(7) yes
O25' H25' O24' . 0.82 1.923(9) 2.592(5) 138.0(10) yes
O26 H26 O26' . 0.82 1.920(4) 2.700(4) 159(2) yes
O26' H26' O16 3_745 0.82 2.460(10) 3.229(4) 156(2) yes
O27' H27' O22' . 0.82 2.53(3) 3.053(5) 122(3) yes
O27' H27' O43 2_566 0.82 2.49(2) 3.206(10) 146(3) yes
O27' H27' O48 2_566 0.82 2.378(14) 3.173(14) 164(3) yes
O28 H28 O28' 1_565 0.82 2.086(5) 2.897(4) 170(2) yes
O28' H28' O26 3_745 0.82 1.903(6) 2.683(4) 159.0(10) yes

loop_
_geom_torsion_atom_site_label_1
_geom_torsion_atom_site_label_2
_geom_torsion_atom_site_label_3
_geom_torsion_atom_site_label_4
_geom_torsion
_geom_torsion_publ_flag
C17 C1 C2 O22 -41.1(5) no
C15 C1 C2 O22 -172.4(3) no
C12 C1 C2 O22 81.8(4) no
C17 C1 C2 C13 80.1(5) no
C15 C1 C2 C13 -51.3(5) no
C12 C1 C2 C13 -157.0(4) no
C17 C1 C2 C3 -155.6(4) no
C15 C1 C2 C3 73.0(4) no
C12 C1 C2 C3 -32.7(4) no
O22 C2 C3 C4 -101.8(4) no
C13 C2 C3 C4 138.1(4) no
C1 C2 C3 C4 10.7(5) no
C2 C3 C4 O25 139.3(4) no
C2 C3 C4 C5 -96.8(4) no
C2 C3 C4 C12 15.1(5) no
O25 C4 C5 C14 168.9(3) no
C3 C4 C5 C14 46.9(5) no
C12 C4 C5 C14 -68.1(4) no
O25 C4 C5 C20 45.3(6) no
C3 C4 C5 C20 -76.8(6) no
C12 C4 C5 C20 168.3(4) no
O25 C4 C5 C6 -78.7(4) no
C3 C4 C5 C6 159.2(4) no
C12 C4 C5 C6 44.3(4) no
C14 C5 C6 O24 173.7(4) no
C20 C5 C6 O24 -60.5(6) no
C4 C5 C6 O24 63.4(5) no
C14 C5 C6 C7 -64.0(5) no
C20 C5 C6 C7 61.8(6) no
C4 C5 C6 C7 -174.3(4) no
C14 C5 C6 C11 59.2(5) no
C20 C5 C6 C11 -174.9(5) no
C4 C5 C6 C11 -51.1(4) no
O24 C6 C7 C8 -60.2(5) no
C11 C6 C7 C8 57.6(5) no
C5 C6 C7 C8 176.0(4) no
C6 C7 C8 C9 -53.1(5) no
C7 C8 C9 C21 176.5(4) no
C7 C8 C9 C10 50.1(6) no
C21 C9 C10 O26 63.5(4) no
C8 C9 C10 O26 -170.5(3) no
C21 C9 C10 C11 -175.2(4) no
C8 C9 C10 C11 -49.2(5) no
O26 C10 C11 O16 58.2(5) no
C9 C10 C11 O16 -61.8(5) no
O26 C10 C11 C6 174.1(3) no
C9 C10 C11 C6 54.1(4) no
O26 C10 C11 C12 -61.7(5) no
C9 C10 C11 C12 178.3(3) no
O24 C6 C11 O16 172.5(3) no
C7 C6 C11 O16 56.4(5) no
C5 C6 C11 O16 -72.9(4) no
O24 C6 C11 C10 55.8(5) no
C7 C6 C11 C10 -60.2(5) no
C5 C6 C11 C10 170.5(4) no
O24 C6 C11 C12 -78.1(4) no
C7 C6 C11 C12 165.9(4) no
C5 C6 C11 C12 36.6(4) no
C17 C1 C12 O27 40.1(5) no
C15 C1 C12 O27 157.2(3) no
C2 C1 C12 O27 -84.3(4) no
C17 C1 C12 C4 165.3(4) no
C15 C1 C12 C4 -77.6(4) no
C2 C1 C12 C4 40.9(4) no
C17 C1 C12 C11 -85.2(4) no
C15 C1 C12 C11 31.8(4) no
C2 C1 C12 C11 150.3(3) no
O25 C4 C12 O27 -27.6(6) no
C3 C4 C12 O27 91.7(5) no
C5 C4 C12 O27 -147.7(4) no
O25 C4 C12 C1 -154.0(4) no
C3 C4 C12 C1 -34.6(4) no
C5 C4 C12 C1 86.0(4) no
O25 C4 C12 C11 98.4(5) no
C3 C4 C12 C11 -142.2(4) no
C5 C4 C12 C11 -21.7(4) no
O16 C11 C12 O27 -131.3(4) no
C10 C11 C12 O27 -10.0(6) no
C6 C11 C12 O27 118.0(4) no
O16 C11 C12 C1 -3.6(4) no
C10 C11 C12 C1 117.7(4) no
C6 C11 C12 C1 -114.4(3) no
O16 C11 C12 C4 101.6(3) no
C10 C11 C12 C4 -137.1(4) no
C6 C11 C12 C4 -9.2(4) no
O22 C2 C13 C19 -60.3(5) no
C3 C2 C13 C19 60.0(5) no
C1 C2 C13 C19 179.9(4) no
O22 C2 C13 C18 63.3(5) no
C3 C2 C13 C18 -176.4(4) no
C1 C2 C13 C18 -56.5(6) no
C20 C5 C14 C15 176.5(4) no
C6 C5 C14 C15 -56.1(5) no
C4 C5 C14 C15 51.3(5) no
C5 C14 C15 O28 176.8(4) no
C5 C14 C15 O16 59.0(4) no
C5 C14 C15 C1 -51.9(5) no
C17 C1 C15 O28 -48.3(5) no
C12 C1 C15 O28 -165.7(3) no
C2 C1 C15 O28 84.4(4) no
C17 C1 C15 O16 66.9(4) no
C12 C1 C15 O16 -50.5(3) no
C2 C1 C15 O16 -160.4(3) no
C17 C1 C15 C14 -179.9(4) no
C12 C1 C15 C14 62.7(4) no
C2 C1 C15 C14 -47.2(5) no
C10 C11 O16 C15 -159.7(4) no
C6 C11 O16 C15 80.4(4) no
C12 C11 O16 C15 -28.8(4) no
O28 C15 O16 C11 169.8(3) no
C14 C15 O16 C11 -68.9(4) no
C1 C15 O16 C11 51.3(4) no
C12' C1' C2' O22' 84.2(4) no
C17' C1' C2' O22' -41.5(5) no
C15' C1' C2' O22' -170.6(4) no
C12' C1' C2' C3' -30.4(4) no
C17' C1' C2' C3' -156.1(3) no
C15' C1' C2' C3' 74.8(4) no
C12' C1' C2' C13' -155.7(4) no
C17' C1' C2' C13' 78.6(5) no
C15' C1' C2' C13' -50.5(5) no
O22' C2' C3' C4' -103.6(4) no
C13' C2' C3' C4' 138.9(4) no
C1' C2' C3' C4' 9.7(4) no
C2' C3' C4' O25' 137.8(4) no
C2' C3' C4' C12' 14.0(4) no
C2' C3' C4' C5' -94.9(4) no
O25' C4' C5' C20' 46.9(5) no
C3' C4' C5' C20' -77.4(5) no
C12' C4' C5' C20' 169.5(4) no
O25' C4' C5' C14' 170.1(3) no
C3' C4' C5' C14' 45.9(4) no
C12' C4' C5' C14' -67.3(4) no
O25' C4' C5' C6' -76.8(4) no
C3' C4' C5' C6' 159.0(3) no
C12' C4' C5' C6' 45.8(4) no
C20' C5' C6' O24' -65.1(5) no
C14' C5' C6' O24' 169.9(4) no
C4' C5' C6' O24' 58.0(4) no
C20' C5' C6' C7' 62.1(5) no
C14' C5' C6' C7' -62.9(5) no
C4' C5' C6' C7' -174.8(4) no
C20' C5' C6' C11' -174.7(4) no
C14' C5' C6' C11' 60.2(4) no
C4' C5' C6' C11' -51.7(4) no
O24' C6' C7' C8' -57.2(5) no
C11' C6' C7' C8' 57.5(5) no
C5' C6' C7' C8' 175.2(4) no
C6' C7' C8' C9' -53.0(5) no
C7' C8' C9' C21' 173.9(4) no
C7' C8' C9' C10' 49.0(6) no
C8' C9' C10' O26' -172.6(4) no
C21' C9' C10' O26' 62.1(5) no
C8' C9' C10' C11' -47.8(5) no
C21' C9' C10' C11' -173.1(4) no
O26' C10' C11' O16' 60.3(4) no
C9' C10' C11' O16' -63.5(4) no
O26' C10' C11' C6' 176.5(3) no
C9' C10' C11' C6' 52.8(4) no
O26' C10' C11' C12' -58.3(5) no
C9' C10' C11' C12' 178.0(3) no
O24' C6' C11' O16' 173.5(3) no
C7' C6' C11' O16' 56.5(5) no
C5' C6' C11' O16' -73.4(4) no
O24' C6' C11' C10' 57.3(4) no
C7' C6' C11' C10' -59.7(5) no
C5' C6' C11' C10' 170.4(3) no
O24' C6' C11' C12' -77.3(4) no
C7' C6' C11' C12' 165.8(4) no
C5' C6' C11' C12' 35.9(4) no
C17' C1' C12' O27' 42.0(5) no
C15' C1' C12' O27' 157.4(3) no
C2' C1' C12' O27' -84.1(4) no
C17' C1' C12' C11' -84.0(4) no
C15' C1' C12' C11' 31.3(4) no
C2' C1' C12' C11' 149.9(3) no
C17' C1' C12' C4' 164.2(4) no
C15' C1' C12' C4' -80.5(3) no
C2' C1' C12' C4' 38.1(4) no
O16' C11' C12' O27' -128.8(3) no
C10' C11' C12' O27' -8.8(5) no
C6' C11' C12' O27' 119.7(4) no
O16' C11' C12' C1' -3.9(4) no
C10' C11' C12' C1' 116.1(4) no
C6' C11' C12' C1' -115.3(3) no
O16' C11' C12' C4' 103.8(3) no
C10' C11' C12' C4' -136.2(4) no
C6' C11' C12' C4' -7.6(4) no
O25' C4' C12' O27' -29.8(6) no
C3' C4' C12' O27' 89.5(4) no
C5' C4' C12' O27' -151.4(3) no
O25' C4' C12' C1' -151.5(4) no
C3' C4' C12' C1' -32.2(4) no
C5' C4' C12' C1' 86.9(4) no
O25' C4' C12' C11' 98.3(4) no
C3' C4' C12' C11' -142.5(3) no
C5' C4' C12' C11' -23.4(4) no
O22' C2' C13' C18' 66.0(5) no
C3' C2' C13' C18' -175.8(4) no
C1' C2' C13' C18' -54.0(6) no
O22' C2' C13' C19' -59.0(5) no
C3' C2' C13' C19' 59.3(5) no
C1' C2' C13' C19' -178.9(4) no
C20' C5' C14' C15' 176.5(4) no
C6' C5' C14' C15' -56.6(5) no
C4' C5' C14' C15' 51.8(5) no
C5' C14' C15' O28' 175.1(4) no
C5' C14' C15' O16' 58.5(4) no
C5' C14' C15' C1' -52.0(5) no
C12' C1' C15' O28' -167.9(3) no
C17' C1' C15' O28' -49.4(5) no
C2' C1' C15' O28' 81.9(4) no
C12' C1' C15' O16' -49.7(3) no
C17' C1' C15' O16' 68.8(4) no
C2' C1' C15' O16' -159.8(3) no
C12' C1' C15' C14' 63.6(4) no
C17' C1' C15' C14' -177.9(4) no
C2' C1' C15' C14' -46.5(5) no
O28' C15' O16' C11' 175.2(3) no
C14' C15' O16' C11' -68.3(4) no
C1' C15' O16' C11' 50.8(4) no
C10' C11' O16' C15' -159.4(3) no
C6' C11' O16' C15' 80.7(4) no
C12' C11' O16' C15' -29.1(4) no
